data_4081738
loop_
_publ_author_name
'Mohammad, Adil'
'Olson, Justine R.'
'Rotsch, David A.'
'Bemowski, Ross D.'
'Swenson, Dale C.'
'Messerle, Louis'

_publ_section_title
;
 High- and Mid-Valent Tantalum and Mono(peralkylcyclopentadienyl)tantalum
 Complexes of the Bicyclic Guanidinate Hexahydropyrimidopyrimidinate
;
_journal_issue 21
_journal_name_full Organometallics
_journal_page_first 6232
_journal_paper_doi 10.1021/om400364m
_journal_volume 32
_journal_year 2013
_chemical_formula_moiety 'C14 H24 Cl3 N6 Ta'
_chemical_formula_sum 'C14 H24 Cl3 N6 Ta'
_chemical_formula_weight 563.69
_chemical_name_systematic
; 
 ? 
;
_space_group_IT_number 61
_symmetry_cell_setting orthorhombic
_symmetry_space_group_name_Hall '-P 2ac 2ab'
_symmetry_space_group_name_H-M 'P b c a'
_atom_sites_solution_hydrogens geom
_atom_sites_solution_primary direct
_atom_sites_solution_secondary difmap
_audit_creation_method SHELXL-97
_cell_angle_alpha 90.00
_cell_angle_beta 90.00
_cell_angle_gamma 90.00
_cell_formula_units_Z 8
_cell_length_a 10.1922(11)
_cell_length_b 14.6406(15)
_cell_length_c 25.205(3)
_cell_measurement_reflns_used 16437
_cell_measurement_temperature 190(2)
_cell_measurement_theta_max 27.9
_cell_measurement_theta_min 1.0
_cell_volume 3761.1(7)
_computing_cell_refinement 'HKL Scalepack (Otwinowski & Minor, 1997)'
_computing_data_collection 'Collect (Nonius BV, 1997-2000)'
_computing_data_reduction 'HKL Denzo, Scalepack (Otwinowski & Minor, 1997)'
_computing_molecular_graphics 'SHELXTL v6.1  (Sheldrick, 2008)'
_computing_publication_material 'SHELXTL v6.1  (Sheldrick, 2008)'
_computing_structure_refinement 'SHELXTL v6.1  (Sheldrick, 2008)'
_computing_structure_solution 'SHELXTL v6.1  (Sheldrick, 2008)'
_diffrn_ambient_temperature 190(2)
_diffrn_detector_area_resol_mean 9
_diffrn_measured_fraction_theta_full 0.995
_diffrn_measured_fraction_theta_max 0.995
_diffrn_measurement_device_type 'Nonius KappaCCD'
_diffrn_measurement_method 'CCD phi and omega scans'
_diffrn_radiation_monochromator graphite
_diffrn_radiation_source 'fine-focus sealed tube'
_diffrn_radiation_type MoK\a
_diffrn_radiation_wavelength 0.71073
_diffrn_reflns_av_R_equivalents 0.0583
_diffrn_reflns_av_sigmaI/netI 0.0328
_diffrn_reflns_limit_h_max 13
_diffrn_reflns_limit_h_min -13
_diffrn_reflns_limit_k_max 19
_diffrn_reflns_limit_k_min -19
_diffrn_reflns_limit_l_max 31
_diffrn_reflns_limit_l_min -33
_diffrn_reflns_number 77376
_diffrn_reflns_theta_full 27.90
_diffrn_reflns_theta_max 27.90
_diffrn_reflns_theta_min 3.22
_diffrn_standards_number 0
_exptl_absorpt_coefficient_mu 6.281
_exptl_absorpt_correction_T_max 0.7442
_exptl_absorpt_correction_T_min 0.5195
_exptl_absorpt_correction_type multi-scan
_exptl_absorpt_process_details 'HKL Scalepack (Otwinowski & Minor, 1997)'
_exptl_crystal_colour 'orange yellow'
_exptl_crystal_density_diffrn 1.991
_exptl_crystal_density_method 'not measured'
_exptl_crystal_description prism
_exptl_crystal_F_000 2192
_exptl_crystal_size_max 0.12
_exptl_crystal_size_mid 0.07
_exptl_crystal_size_min 0.05
_refine_diff_density_max 2.021
_refine_diff_density_min -1.063
_refine_diff_density_rms 0.160
_refine_ls_extinction_method none
_refine_ls_goodness_of_fit_ref 1.066
_refine_ls_hydrogen_treatment constr
_refine_ls_matrix_type full
_refine_ls_number_parameters 233
_refine_ls_number_reflns 4477
_refine_ls_number_restraints 47
_refine_ls_restrained_S_all 1.061
_refine_ls_R_factor_all 0.0544
_refine_ls_R_factor_gt 0.0283
_refine_ls_shift/su_max 0.011
_refine_ls_shift/su_mean 0.001
_refine_ls_structure_factor_coef Fsqd
_refine_ls_weighting_details 'calc w=1/[\s^2^(Fo^2^)+(0.0243P)^2^+4.8842P] where P=(Fo^2^+2Fc^2^)/3'
_refine_ls_weighting_scheme calc
_refine_ls_wR_factor_gt 0.0554
_refine_ls_wR_factor_ref 0.0626
_reflns_number_gt 3202
_reflns_number_total 4477
_reflns_threshold_expression >2sigma(I)
_cod_data_source_file om400364m_si_001.cif
_cod_data_source_block mes10-21
_cod_depositor_comments
;
The following automatic conversions were performed:

'_symmetry_cell_setting' value 'Orthorhombic' changed to
'orthorhombic' according to
/home/saulius/struct/CIF-dictionaries/cif_core.dic dictionary named
'cif_core.dic' version 2.4.2 from 2011-04-26.

Automatic conversion script
Id: cif_fix_values 1891 2012-01-12 08:04:46Z andrius 
;
_cod_original_sg_symbol_Hall '-P 2ac 2ab '
_cod_database_code 4081738

loop_
_symmetry_equiv_pos_as_xyz
'x, y, z'
'-x+1/2, -y, z+1/2'
'-x, y+1/2, -z+1/2'
'x+1/2, -y+1/2, -z'
'-x, -y, -z'
'x-1/2, y, -z-1/2'
'x, -y-1/2, z-1/2'
'-x-1/2, y-1/2, z'

loop_
_atom_site_label
_atom_site_type_symbol
_atom_site_fract_x
_atom_site_fract_y
_atom_site_fract_z
_atom_site_U_iso_or_equiv
_atom_site_adp_type
_atom_site_occupancy
_atom_site_symmetry_multiplicity
_atom_site_calc_flag
_atom_site_refinement_flags
_atom_site_disorder_assembly
_atom_site_disorder_group
Ta1 Ta 0.622982(16) 0.333442(11) 0.627363(6) 0.02403(6) Uani 1 1 d . A .
Cl1 Cl 0.81365(11) 0.23980(8) 0.61611(4) 0.0382(3) Uani 1 1 d . . .
Cl2 Cl 0.48859(11) 0.19373(8) 0.62804(4) 0.0361(3) Uani 1 1 d . . .
Cl3 Cl 0.42623(12) 0.42228(9) 0.63830(5) 0.0485(3) Uani 1 1 d . . .
N1 N 0.5753(4) 0.3227(2) 0.54585(13) 0.0328(9) Uani 1 1 d . . .
C1 C 0.6629(4) 0.3861(3) 0.53065(16) 0.0320(10) Uani 1 1 d . . .
N2 N 0.7136(4) 0.4256(2) 0.57435(13) 0.0327(8) Uani 1 1 d . . .
C2 C 0.8375(4) 0.4735(3) 0.56585(17) 0.0366(11) Uani 1 1 d . . .
H2A H 0.9095 0.4289 0.5608 0.044 Uiso 1 1 calc R . .
H2B H 0.8585 0.5119 0.5970 0.044 Uiso 1 1 calc R . .
C3 C 0.8231(5) 0.5324(3) 0.51702(18) 0.0378(11) Uani 1 1 d . . .
H3A H 0.7526 0.5778 0.5230 0.045 Uiso 1 1 calc R . .
H3B H 0.9059 0.5662 0.5109 0.045 Uiso 1 1 calc R . .
C4 C 0.7909(4) 0.4768(3) 0.46841(17) 0.0363(11) Uani 1 1 d . . .
H4A H 0.7530 0.5171 0.4409 0.044 Uiso 1 1 calc R . .
H4B H 0.8723 0.4496 0.4540 0.044 Uiso 1 1 calc R . .
N3 N 0.6974(4) 0.4041(2) 0.48116(13) 0.0327(8) Uani 1 1 d . . .
C5 C 0.6444(4) 0.3489(3) 0.43757(17) 0.0360(11) Uani 1 1 d . . .
H5A H 0.7126 0.3402 0.4101 0.043 Uiso 1 1 calc R . .
H5B H 0.5692 0.3810 0.4211 0.043 Uiso 1 1 calc R . .
C6 C 0.6000(4) 0.2569(3) 0.45825(16) 0.0334(11) Uani 1 1 d . . .
H6A H 0.6773 0.2206 0.4692 0.040 Uiso 1 1 calc R . .
H6B H 0.5538 0.2232 0.4298 0.040 Uiso 1 1 calc R . .
C7 C 0.5088(4) 0.2697(3) 0.50528(16) 0.0319(9) Uani 1 1 d . . .
H7A H 0.4282 0.3018 0.4938 0.038 Uiso 1 1 calc R . .
H7B H 0.4833 0.2094 0.5198 0.038 Uiso 1 1 calc R . .
N11 N 0.7101(3) 0.4278(2) 0.68021(13) 0.0295(8) Uani 1 1 d DU . .
C11 C 0.6625(4) 0.3849(3) 0.72326(16) 0.0286(10) Uani 1 1 d . A .
N12 N 0.6233(3) 0.3012(2) 0.70894(12) 0.0280(8) Uani 1 1 d . . .
C12 C 0.5566(5) 0.2444(3) 0.74791(16) 0.0362(11) Uani 1 1 d . A .
H12A H 0.5709 0.1791 0.7395 0.043 Uiso 1 1 calc R . .
H12B H 0.4611 0.2565 0.7468 0.043 Uiso 1 1 calc R . .
C13 C 0.6092(4) 0.2651(4) 0.80274(16) 0.0402(11) Uani 1 1 d . . .
H13A H 0.7030 0.2477 0.8047 0.048 Uiso 1 1 calc R A .
H13B H 0.5607 0.2288 0.8294 0.048 Uiso 1 1 calc R . .
C14 C 0.5946(5) 0.3660(4) 0.81494(18) 0.0439(12) Uani 1 1 d . A .
H14A H 0.5006 0.3808 0.8200 0.053 Uiso 1 1 calc R . .
H14B H 0.6416 0.3806 0.8483 0.053 Uiso 1 1 calc R . .
N13 N 0.6482(4) 0.4213(3) 0.77135(14) 0.0371(9) Uani 1 1 d DU . .
C15 C 0.6790(6) 0.5192(3) 0.7784(2) 0.0385(16) Uani 0.880(9) 1 d PDU A 1
H15A H 0.7715 0.5262 0.7896 0.046 Uiso 0.880(9) 1 calc PR A 1
H15B H 0.6221 0.5455 0.8063 0.046 Uiso 0.880(9) 1 calc PR A 1
C16 C 0.6568(6) 0.5697(4) 0.7262(2) 0.0400(16) Uani 0.880(9) 1 d PDU A 1
H16A H 0.5623 0.5683 0.7172 0.048 Uiso 0.880(9) 1 calc PR A 1
H16B H 0.6835 0.6343 0.7303 0.048 Uiso 0.880(9) 1 calc PR A 1
C17 C 0.7343(7) 0.5268(3) 0.6823(2) 0.0368(15) Uani 0.880(9) 1 d PDU A 1
H17A H 0.7092 0.5548 0.6480 0.044 Uiso 0.880(9) 1 calc PR A 1
H17B H 0.8290 0.5381 0.6881 0.044 Uiso 0.880(9) 1 calc PR A 1
C15' C 0.635(5) 0.5179(10) 0.7873(15) 0.0385(16) Uani 0.120(9) 1 d PD A 2
H15C H 0.6667 0.5294 0.8238 0.046 Uiso 0.120(9) 1 calc PR A 2
H15D H 0.5439 0.5409 0.7833 0.046 Uiso 0.120(9) 1 calc PR A 2
C16' C 0.727(3) 0.555(3) 0.7450(14) 0.036(6) Uani 0.120(9) 1 d PDU A 2
H16C H 0.7279 0.6229 0.7467 0.043 Uiso 0.120(9) 1 calc PR A 2
H16D H 0.8175 0.5334 0.7520 0.043 Uiso 0.120(9) 1 calc PR A 2
C17' C 0.685(5) 0.5253(10) 0.6908(13) 0.0368(15) Uani 0.120(9) 1 d PD A 2
H17C H 0.5902 0.5374 0.6867 0.044 Uiso 0.120(9) 1 calc PR A 2
H17D H 0.7323 0.5623 0.6640 0.044 Uiso 0.120(9) 1 calc PR A 2

loop_
_atom_site_aniso_label
_atom_site_aniso_U_11
_atom_site_aniso_U_22
_atom_site_aniso_U_33
_atom_site_aniso_U_23
_atom_site_aniso_U_13
_atom_site_aniso_U_12
Ta1 0.02875(9) 0.02313(9) 0.02020(9) 0.00152(7) -0.00016(7) -0.00287(7)
Cl1 0.0332(6) 0.0372(6) 0.0443(7) -0.0034(5) 0.0070(5) 0.0030(5)
Cl2 0.0422(6) 0.0362(6) 0.0299(5) 0.0039(5) -0.0007(5) -0.0161(5)
Cl3 0.0398(6) 0.0489(7) 0.0568(8) -0.0037(6) -0.0067(6) 0.0152(6)
N1 0.043(2) 0.035(2) 0.0203(17) 0.0025(16) -0.0028(15) -0.0140(17)
C1 0.040(3) 0.030(2) 0.026(2) 0.0062(19) -0.0044(18) -0.003(2)
N2 0.043(2) 0.033(2) 0.0222(18) 0.0040(16) -0.0030(15) -0.0110(18)
C2 0.043(3) 0.038(3) 0.029(2) 0.004(2) -0.0009(19) -0.012(2)
C3 0.040(3) 0.032(3) 0.042(3) 0.009(2) 0.001(2) -0.008(2)
C4 0.040(3) 0.040(3) 0.029(2) 0.014(2) -0.0016(19) -0.006(2)
N3 0.038(2) 0.037(2) 0.0235(18) 0.0068(16) -0.0041(15) -0.0077(18)
C5 0.038(3) 0.045(3) 0.024(2) 0.003(2) -0.0040(18) -0.002(2)
C6 0.035(3) 0.037(3) 0.028(2) -0.0014(19) -0.0056(18) -0.0026(19)
C7 0.036(2) 0.033(2) 0.026(2) -0.0027(19) -0.0042(18) -0.006(2)
N11 0.041(2) 0.0221(19) 0.0258(18) 0.0000(15) -0.0023(15) -0.0027(16)
C11 0.030(2) 0.029(2) 0.027(2) -0.0038(18) 0.0007(17) 0.0050(18)
N12 0.039(2) 0.0265(18) 0.0187(16) 0.0037(14) 0.0032(15) -0.0051(17)
C12 0.047(3) 0.036(3) 0.025(2) 0.0031(19) 0.0047(19) -0.006(2)
C13 0.043(3) 0.054(3) 0.023(2) 0.006(2) 0.004(2) -0.007(2)
C14 0.047(3) 0.058(3) 0.027(2) -0.004(2) 0.007(2) -0.002(2)
N13 0.047(2) 0.040(2) 0.0247(19) -0.0059(17) 0.0032(15) -0.0014(19)
C15 0.039(4) 0.039(3) 0.037(3) -0.018(2) 0.005(3) 0.008(3)
C16 0.047(4) 0.029(3) 0.045(3) -0.007(2) 0.000(3) 0.004(2)
C17 0.048(4) 0.026(3) 0.036(3) -0.005(2) 0.004(3) -0.006(2)
C15' 0.039(4) 0.039(3) 0.037(3) -0.018(2) 0.005(3) 0.008(3)
C16' 0.045(11) 0.022(10) 0.040(11) -0.009(10) 0.002(10) -0.007(10)
C17' 0.048(4) 0.026(3) 0.036(3) -0.005(2) 0.004(3) -0.006(2)

loop_
_atom_type_symbol
_atom_type_description
_atom_type_scat_dispersion_real
_atom_type_scat_dispersion_imag
_atom_type_scat_source
C C 0.0033 0.0016 'International Tables Vol C Tables 4.2.6.8 and 6.1.1.4'
H H 0.0000 0.0000 'International Tables Vol C Tables 4.2.6.8 and 6.1.1.4'
N N 0.0061 0.0033 'International Tables Vol C Tables 4.2.6.8 and 6.1.1.4'
Cl Cl 0.1484 0.1585 'International Tables Vol C Tables 4.2.6.8 and 6.1.1.4'
Ta Ta -0.7052 6.5227 'International Tables Vol C Tables 4.2.6.8 and 6.1.1.4'

loop_
_geom_angle_atom_site_label_1
_geom_angle_atom_site_label_2
_geom_angle_atom_site_label_3
_geom_angle
N12 Ta1 N2 139.40(13)
N12 Ta1 N11 62.08(13)
N2 Ta1 N11 78.33(13)
N12 Ta1 N1 158.35(13)
N2 Ta1 N1 62.21(13)
N11 Ta1 N1 139.15(13)
N12 Ta1 Cl1 89.19(10)
N2 Ta1 Cl1 86.32(11)
N11 Ta1 Cl1 96.20(10)
N1 Ta1 Cl1 91.66(11)
N12 Ta1 Cl3 90.61(10)
N2 Ta1 Cl3 95.26(11)
N11 Ta1 Cl3 85.67(10)
N1 Ta1 Cl3 87.70(11)
Cl1 Ta1 Cl3 177.77(4)
N12 Ta1 Cl2 78.93(9)
N2 Ta1 Cl2 141.13(9)
N11 Ta1 Cl2 140.54(9)
N1 Ta1 Cl2 79.46(10)
Cl1 Ta1 Cl2 88.66(4)
Cl3 Ta1 Cl2 89.12(4)
C1 N1 C7 118.6(3)
C1 N1 Ta1 94.2(2)
C7 N1 Ta1 146.2(3)
N3 C1 N1 125.7(4)
N3 C1 N2 125.7(4)
N1 C1 N2 108.5(3)
C1 N2 C2 114.7(3)
C1 N2 Ta1 94.3(3)
C2 N2 Ta1 141.1(3)
N2 C2 C3 108.0(3)
N2 C2 H2A 110.1
C3 C2 H2A 110.1
N2 C2 H2B 110.1
C3 C2 H2B 110.1
H2A C2 H2B 108.4
C4 C3 C2 112.0(4)
C4 C3 H3A 109.2
C2 C3 H3A 109.2
C4 C3 H3B 109.2
C2 C3 H3B 109.2
H3A C3 H3B 107.9
N3 C4 C3 110.9(3)
N3 C4 H4A 109.5
C3 C4 H4A 109.5
N3 C4 H4B 109.5
C3 C4 H4B 109.5
H4A C4 H4B 108.1
C1 N3 C4 121.7(4)
C1 N3 C5 119.9(4)
C4 N3 C5 118.4(3)
N3 C5 C6 110.0(3)
N3 C5 H5A 109.7
C6 C5 H5A 109.7
N3 C5 H5B 109.7
C6 C5 H5B 109.7
H5A C5 H5B 108.2
C5 C6 C7 110.0(4)
C5 C6 H6A 109.7
C7 C6 H6A 109.7
C5 C6 H6B 109.7
C7 C6 H6B 109.7
H6A C6 H6B 108.2
N1 C7 C6 109.3(3)
N1 C7 H7A 109.8
C6 C7 H7A 109.8
N1 C7 H7B 109.8
C6 C7 H7B 109.8
H7A C7 H7B 108.3
C11 N11 C17 119.4(4)
C11 N11 C17' 104.1(15)
C11 N11 Ta1 93.0(3)
C17 N11 Ta1 137.4(3)
C17' N11 Ta1 132.4(16)
N13 C11 N12 125.3(4)
N13 C11 N11 126.0(4)
N12 C11 N11 108.5(3)
C11 N12 C12 118.7(3)
C11 N12 Ta1 93.3(2)
C12 N12 Ta1 141.7(3)
N12 C12 C13 109.7(4)
N12 C12 H12A 109.7
C13 C12 H12A 109.7
N12 C12 H12B 109.7
C13 C12 H12B 109.7
H12A C12 H12B 108.2
C12 C13 C14 110.2(4)
C12 C13 H13A 109.6
C14 C13 H13A 109.6
C12 C13 H13B 109.6
C14 C13 H13B 109.6
H13A C13 H13B 108.1
N13 C14 C13 110.4(4)
N13 C14 H14A 109.6
C13 C14 H14A 109.6
N13 C14 H14B 109.6
C13 C14 H14B 109.6
H14A C14 H14B 108.1
C11 N13 C14 120.1(4)
C11 N13 C15' 129.8(15)
C14 N13 C15' 106.8(13)
C11 N13 C15 118.2(4)
C14 N13 C15 121.6(4)
N13 C15 C16 109.6(4)
N13 C15 H15A 109.7
C16 C15 H15A 109.7
N13 C15 H15B 109.7
C16 C15 H15B 109.7
H15A C15 H15B 108.2
C17 C16 C15 110.8(5)
C17 C16 H16A 109.5
C15 C16 H16A 109.5
C17 C16 H16B 109.5
C15 C16 H16B 109.5
H16A C16 H16B 108.1
N11 C17 C16 110.6(5)
N11 C17 H17A 109.5
C16 C17 H17A 109.5
N11 C17 H17B 109.5
C16 C17 H17B 109.5
H17A C17 H17B 108.1
N13 C15' C16' 96(2)
N13 C15' H15C 112.6
C16' C15' H15C 112.6
N13 C15' H15D 112.6
C16' C15' H15D 112.6
H15C C15' H15D 110.1
C17' C16' C15' 110.8(7)
C17' C16' H16C 109.5
C15' C16' H16C 109.5
C17' C16' H16D 109.5
C15' C16' H16D 109.5
H16C C16' H16D 108.1
N11 C17' C16' 114(2)
N11 C17' H17C 108.9
C16' C17' H17C 108.8
N11 C17' H17D 108.8
C16' C17' H17D 108.9
H17C C17' H17D 107.7

loop_
_geom_bond_atom_site_label_1
_geom_bond_atom_site_label_2
_geom_bond_distance
Ta1 N12 2.110(3)
Ta1 N2 2.112(3)
Ta1 N11 2.114(3)
Ta1 N1 2.117(3)
Ta1 Cl1 2.3951(11)
Ta1 Cl3 2.4061(12)
Ta1 Cl2 2.4618(11)
N1 C1 1.344(5)
N1 C7 1.451(5)
C1 N3 1.322(5)
C1 N2 1.347(5)
N2 C2 1.460(5)
C2 C3 1.510(6)
C2 H2A 0.9900
C2 H2B 0.9900
C3 C4 1.507(6)
C3 H3A 0.9900
C3 H3B 0.9900
C4 N3 1.464(5)
C4 H4A 0.9900
C4 H4B 0.9900
N3 C5 1.467(5)
C5 C6 1.513(6)
C5 H5A 0.9900
C5 H5B 0.9900
C6 C7 1.518(6)
C6 H6A 0.9900
C6 H6B 0.9900
C7 H7A 0.9900
C7 H7B 0.9900
N11 C11 1.344(5)
N11 C17 1.471(5)
N11 C17' 1.474(11)
C11 N13 1.332(5)
C11 N12 1.340(5)
N12 C12 1.455(5)
C12 C13 1.513(6)
C12 H12A 0.9900
C12 H12B 0.9900
C13 C14 1.516(7)
C13 H13A 0.9900
C13 H13B 0.9900
C14 N13 1.470(6)
C14 H14A 0.9900
C14 H14B 0.9900
N13 C15' 1.477(11)
N13 C15 1.478(6)
C15 C16 1.525(8)
C15 H15A 0.9900
C15 H15B 0.9900
C16 C17 1.498(7)
C16 H16A 0.9900
C16 H16B 0.9900
C17 H17A 0.9900
C17 H17B 0.9900
C15' C16' 1.525(9)
C15' H15C 0.9900
C15' H15D 0.9900
C16' C17' 1.498(9)
C16' H16C 0.9900
C16' H16D 0.9900
C17' H17C 0.9900
C17' H17D 0.9900

loop_
_geom_torsion_atom_site_label_1
_geom_torsion_atom_site_label_2
_geom_torsion_atom_site_label_3
_geom_torsion_atom_site_label_4
_geom_torsion
N12 Ta1 N1 C1 -171.6(3)
N2 Ta1 N1 C1 5.4(3)
N11 Ta1 N1 C1 21.8(4)
Cl1 Ta1 N1 C1 -79.6(3)
Cl3 Ta1 N1 C1 102.5(3)
Cl2 Ta1 N1 C1 -167.9(3)
N12 Ta1 N1 C7 -5.6(8)
N2 Ta1 N1 C7 171.3(6)
N11 Ta1 N1 C7 -172.2(5)
Cl1 Ta1 N1 C7 86.4(5)
Cl3 Ta1 N1 C7 -91.5(5)
Cl2 Ta1 N1 C7 -1.9(5)
C7 N1 C1 N3 -1.5(7)
Ta1 N1 C1 N3 169.7(4)
C7 N1 C1 N2 -179.0(4)
Ta1 N1 C1 N2 -7.8(4)
N3 C1 N2 C2 -16.3(7)
N1 C1 N2 C2 161.2(4)
N3 C1 N2 Ta1 -169.6(4)
N1 C1 N2 Ta1 7.9(4)
N12 Ta1 N2 C1 172.9(2)
N11 Ta1 N2 C1 -174.4(3)
N1 Ta1 N2 C1 -5.3(3)
Cl1 Ta1 N2 C1 88.5(3)
Cl3 Ta1 N2 C1 -89.9(3)
Cl2 Ta1 N2 C1 5.2(4)
N12 Ta1 N2 C2 33.4(6)
N11 Ta1 N2 C2 46.1(5)
N1 Ta1 N2 C2 -144.9(5)
Cl1 Ta1 N2 C2 -51.0(5)
Cl3 Ta1 N2 C2 130.5(5)
Cl2 Ta1 N2 C2 -134.3(4)
C1 N2 C2 C3 47.1(5)
Ta1 N2 C2 C3 -178.3(3)
N2 C2 C3 C4 -59.7(5)
C2 C3 C4 N3 39.9(5)
N1 C1 N3 C4 177.9(4)
N2 C1 N3 C4 -5.0(7)
N1 C1 N3 C5 -3.8(7)
N2 C1 N3 C5 173.3(4)
C3 C4 N3 C1 -7.8(6)
C3 C4 N3 C5 173.8(4)
C1 N3 C5 C6 -22.5(6)
C4 N3 C5 C6 155.9(4)
N3 C5 C6 C7 51.9(5)
C1 N1 C7 C6 32.0(6)
Ta1 N1 C7 C6 -132.0(5)
C5 C6 C7 N1 -56.8(5)
N12 Ta1 N11 C11 -10.9(2)
N2 Ta1 N11 C11 178.4(3)
N1 Ta1 N11 C11 163.5(2)
Cl1 Ta1 N11 C11 -96.7(2)
Cl3 Ta1 N11 C11 82.1(2)
Cl2 Ta1 N11 C11 -1.2(3)
N12 Ta1 N11 C17 -152.6(5)
N2 Ta1 N11 C17 36.7(5)
N1 Ta1 N11 C17 21.8(6)
Cl1 Ta1 N11 C17 121.6(5)
Cl3 Ta1 N11 C17 -59.6(5)
Cl2 Ta1 N11 C17 -142.9(4)
N12 Ta1 N11 C17' -123(2)
N2 Ta1 N11 C17' 66(2)
N1 Ta1 N11 C17' 51(2)
Cl1 Ta1 N11 C17' 151(2)
Cl3 Ta1 N11 C17' -30(2)
Cl2 Ta1 N11 C17' -113(2)
C17 N11 C11 N13 -8.4(7)
C17' N11 C11 N13 -24.5(19)
Ta1 N11 C11 N13 -159.7(4)
C17 N11 C11 N12 167.3(4)
C17' N11 C11 N12 151.3(18)
Ta1 N11 C11 N12 16.1(3)
N13 C11 N12 C12 1.5(6)
N11 C11 N12 C12 -174.3(4)
N13 C11 N12 Ta1 159.7(4)
N11 C11 N12 Ta1 -16.1(3)
N2 Ta1 N12 C11 25.0(3)
N11 Ta1 N12 C11 10.9(2)
N1 Ta1 N12 C11 -159.2(4)
Cl1 Ta1 N12 C11 108.4(2)
Cl3 Ta1 N12 C11 -73.9(2)
Cl2 Ta1 N12 C11 -162.8(2)
N2 Ta1 N12 C12 173.3(4)
N11 Ta1 N12 C12 159.2(5)
N1 Ta1 N12 C12 -10.9(7)
Cl1 Ta1 N12 C12 -103.3(5)
Cl3 Ta1 N12 C12 74.4(5)
Cl2 Ta1 N12 C12 -14.5(4)
C11 N12 C12 C13 -32.4(5)
Ta1 N12 C12 C13 -175.7(3)
N12 C12 C13 C14 56.3(5)
C12 C13 C14 N13 -50.4(5)
N12 C11 N13 C14 4.9(7)
N11 C11 N13 C14 -180.0(4)
N12 C11 N13 C15' -152(3)
N11 C11 N13 C15' 23(3)
N12 C11 N13 C15 -171.1(4)
N11 C11 N13 C15 4.0(7)
C13 C14 N13 C11 20.6(6)
C13 C14 N13 C15' -178(2)
C13 C14 N13 C15 -163.5(4)
C11 N13 C15 C16 28.0(7)
C14 N13 C15 C16 -148.0(5)
C15' N13 C15 C16 -103(6)
N13 C15 C16 C17 -55.2(7)
C11 N11 C17 C16 -20.5(7)
C17' N11 C17 C16 27(4)
Ta1 N11 C17 C16 114.2(5)
C15 C16 C17 N11 51.3(8)
C11 N13 C15' C16' -35(4)
C14 N13 C15' C16' 165.4(18)
C15 N13 C15' C16' 24(4)
N13 C15' C16' C17' 55(4)
C11 N11 C17' C16' 48(3)
C17 N11 C17' C16' -90(5)
Ta1 N11 C17' C16' 155.7(17)
C15' C16' C17' N11 -73(4)
